data_7209232
loop_
_publ_author_name
'Wang, Xiuli'
'Huang, Jingjing'
'Liu, Lianli'
'Liu, Guocheng'
'Lin, Hongyan'
'Zhang, Juwen'
'Chen, Naili'
'Qu, Yun'

_publ_section_title
;
 Assembly of Zn/Cd coordination polymers containing helixes or
 polycatenane structures tuned by the tri-pyridyl--bis-amide ligands with
 different spacer: syntheses, structures, photoluminescent and
 photocatalytic properties
;
_journal_issue 10
_journal_name_full CrystEngComm
_journal_page_first 1960
_journal_paper_doi 10.1039/c2ce26892b
_journal_volume 15
_journal_year 2013
_chemical_formula_sum 'C25 H17 Cd N5 O6'
_chemical_formula_weight 595.84
_chemical_name_systematic
;
?
;
_space_group_IT_number 14
_symmetry_space_group_name_Hall '-P 2yn'
_symmetry_space_group_name_H-M 'P 1 21/n 1'
_atom_sites_solution_hydrogens geom
_atom_sites_solution_primary direct
_atom_sites_solution_secondary difmap
_audit_creation_method SHELXL-97
_cell_angle_alpha 90.00
_cell_angle_beta 93.2610(10)
_cell_angle_gamma 90.00
_cell_formula_units_Z 4
_cell_length_a 11.1167(6)
_cell_length_b 14.3657(7)
_cell_length_c 15.1482(8)
_cell_measurement_temperature 293(2)
_cell_volume 2415.2(2)
_computing_structure_refinement 'SHELXL-97 (Sheldrick, 1997)'
_computing_structure_solution 'SHELXS-97 (Sheldrick, 1990)'
_diffrn_ambient_temperature 293(2)
_diffrn_measured_fraction_theta_full 0.967
_diffrn_measured_fraction_theta_max 0.967
_diffrn_radiation_monochromator graphite
_diffrn_radiation_source 'fine-focus sealed tube'
_diffrn_radiation_type MoK\a
_diffrn_radiation_wavelength 0.71073
_diffrn_reflns_av_R_equivalents 0.0188
_diffrn_reflns_av_sigmaI/netI 0.0238
_diffrn_reflns_limit_h_max 14
_diffrn_reflns_limit_h_min -12
_diffrn_reflns_limit_k_max 19
_diffrn_reflns_limit_k_min -14
_diffrn_reflns_limit_l_max 20
_diffrn_reflns_limit_l_min -18
_diffrn_reflns_number 15306
_diffrn_reflns_theta_full 28.26
_diffrn_reflns_theta_max 28.26
_diffrn_reflns_theta_min 1.96
_exptl_absorpt_coefficient_mu 0.956
_exptl_absorpt_correction_T_max 0.669
_exptl_absorpt_correction_T_min 0.644
_exptl_absorpt_correction_type multi-scan
_exptl_crystal_density_diffrn 1.639
_exptl_crystal_density_method 'not measured'
_exptl_crystal_F_000 1192
_exptl_crystal_size_max 0.47
_exptl_crystal_size_mid 0.45
_exptl_crystal_size_min 0.42
_refine_diff_density_max 0.715
_refine_diff_density_min -0.302
_refine_diff_density_rms 0.066
_refine_ls_extinction_method none
_refine_ls_goodness_of_fit_ref 1.002
_refine_ls_hydrogen_treatment constr
_refine_ls_matrix_type full
_refine_ls_number_parameters 334
_refine_ls_number_reflns 5783
_refine_ls_number_restraints 0
_refine_ls_restrained_S_all 1.002
_refine_ls_R_factor_all 0.0339
_refine_ls_R_factor_gt 0.0260
_refine_ls_shift/su_max 0.001
_refine_ls_shift/su_mean 0.000
_refine_ls_structure_factor_coef Fsqd
_refine_ls_weighting_details 'calc w=1/[\s^2^(Fo^2^)+(0.0357P)^2^+1.4618P] where P=(Fo^2^+2Fc^2^)/3'
_refine_ls_weighting_scheme calc
_refine_ls_wR_factor_gt 0.0650
_refine_ls_wR_factor_ref 0.0691
_reflns_number_gt 4914
_reflns_number_total 5980
_reflns_threshold_expression >2sigma(I)
_cod_data_source_file c2ce26892b.txt
_cod_data_source_block 4
_cod_original_sg_symbol_H-M 'P 21/n'
_cod_database_code 7209232

loop_
_symmetry_equiv_pos_as_xyz
'x, y, z'
'-x+1/2, y+1/2, -z+1/2'
'-x, -y, -z'
'x-1/2, -y-1/2, z-1/2'

loop_
_atom_site_label
_atom_site_type_symbol
_atom_site_fract_x
_atom_site_fract_y
_atom_site_fract_z
_atom_site_U_iso_or_equiv
_atom_site_adp_type
_atom_site_occupancy
_atom_site_symmetry_multiplicity
_atom_site_calc_flag
_atom_site_refinement_flags
Cd1 Cd 0.307167(13) 0.290743(10) 0.789792(9) 0.02409(6) Uani 1 1 d .
O1 O 0.45937(14) 0.21043(11) 0.86585(12) 0.0381(4) Uani 1 1 d .
N1 N 0.17678(16) 0.22284(13) 0.68194(13) 0.0284(4) Uani 1 1 d .
C1 C 0.39324(18) 0.14523(15) 0.88940(13) 0.0266(4) Uani 1 1 d .
O2 O 0.28234(13) 0.14255(11) 0.86708(11) 0.0340(4) Uani 1 1 d .
N2 N 0.43400(17) 0.42288(14) 0.78949(13) 0.0353(4) Uani 1 1 d .
C2 C 0.44788(19) 0.06959(15) 0.94647(15) 0.0298(5) Uani 1 1 d .
N3 N 0.47046(16) 0.60332(14) 0.62370(12) 0.0320(4) Uani 1 1 d .
H3B H 0.4007 0.6294 0.6209 0.038 Uiso 1 1 calc R
O3 O 0.14961(15) 0.39105(14) 0.81621(11) 0.0474(5) Uani 1 1 d .
C3 C 0.3775(2) -0.00112(17) 0.97812(17) 0.0391(6) Uani 1 1 d .
H3A H 0.2951 -0.0019 0.9636 0.047 Uiso 1 1 calc R
O4 O 0.25113(15) 0.35074(13) 0.93889(11) 0.0418(4) Uani 1 1 d .
N4 N 0.54574(17) 0.73143(15) 0.33677(13) 0.0355(4) Uani 1 1 d .
C4 C 0.4288(2) -0.07060(18) 1.03111(18) 0.0410(6) Uani 1 1 d .
H4A H 0.3809 -0.1180 1.0518 0.049 Uiso 1 1 calc R
N5 N 0.13958(16) 0.76760(15) 0.40554(12) 0.0328(4) Uani 1 1 d .
H5A H 0.1715 0.7720 0.4584 0.039 Uiso 1 1 calc R
O5 O 0.65030(18) 0.5964(2) 0.56310(16) 0.0969(11) Uani 1 1 d .
C5 C 0.16573(19) 0.39267(15) 0.89870(15) 0.0298(5) Uani 1 1 d .
C6 C 0.07963(19) 0.44865(15) 0.95107(15) 0.0290(4) Uani 1 1 d .
O6 O 0.17456(17) 0.72029(17) 0.26591(12) 0.0586(6) Uani 1 1 d .
C7 C -0.0165(2) 0.49490(19) 0.90895(16) 0.0423(6) Uani 1 1 d .
H7A H -0.0282 0.4919 0.8477 0.051 Uiso 1 1 calc R
C8 C -0.0955(2) 0.54562(19) 0.95761(16) 0.0401(6) Uani 1 1 d .
H8A H -0.1600 0.5763 0.9286 0.048 Uiso 1 1 calc R
C9 C 0.4122(2) 0.48724(16) 0.72686(15) 0.0324(5) Uani 1 1 d .
H9A H 0.3338 0.4941 0.7029 0.039 Uiso 1 1 calc R
C10 C 0.5462(2) 0.41549(17) 0.82585(15) 0.0369(5) Uani 1 1 d .
H10A H 0.5621 0.3708 0.8694 0.044 Uiso 1 1 calc R
C11 C 0.6387(2) 0.47174(18) 0.80112(16) 0.0394(6) Uani 1 1 d .
H11A H 0.7152 0.4656 0.8286 0.047 Uiso 1 1 calc R
C12 C 0.6175(2) 0.53727(18) 0.73526(16) 0.0387(5) Uani 1 1 d .
H12A H 0.6791 0.5757 0.7176 0.046 Uiso 1 1 calc R
C13 C 0.5014(2) 0.54416(16) 0.69602(14) 0.0299(5) Uani 1 1 d .
C14 C 0.5455(2) 0.6207(2) 0.55888(17) 0.0426(6) Uani 1 1 d .
C15 C 0.49476(19) 0.66869(17) 0.47703(15) 0.0308(5) Uani 1 1 d .
C16 C 0.5766(2) 0.69521(17) 0.41624(15) 0.0352(5) Uani 1 1 d .
H16A H 0.6582 0.6874 0.4316 0.042 Uiso 1 1 calc R
C17 C 0.37296(19) 0.68267(16) 0.45498(14) 0.0303(5) Uani 1 1 d .
H17A H 0.3151 0.6669 0.4944 0.036 Uiso 1 1 calc R
C18 C 0.4281(2) 0.74321(18) 0.31608(15) 0.0330(5) Uani 1 1 d .
H18A H 0.4048 0.7678 0.2609 0.040 Uiso 1 1 calc R
C19 C 0.33935(19) 0.72058(16) 0.37295(14) 0.0292(5) Uani 1 1 d .
C20 C 0.2103(2) 0.73538(18) 0.34182(15) 0.0342(5) Uani 1 1 d .
C21 C 0.2150(2) 0.14974(17) 0.63630(16) 0.0346(5) Uani 1 1 d .
H21A H 0.2937 0.1291 0.6473 0.042 Uiso 1 1 calc R
C22 C 0.06186(19) 0.25054(16) 0.66859(15) 0.0289(4) Uani 1 1 d .
H22A H 0.0347 0.3010 0.7003 0.035 Uiso 1 1 calc R
C23 C 0.1423(2) 0.10397(18) 0.57371(17) 0.0394(6) Uani 1 1 d .
H23A H 0.1723 0.0548 0.5416 0.047 Uiso 1 1 calc R
C24 C -0.01777(18) 0.20557(16) 0.60837(14) 0.0280(4) Uani 1 1 d .
C25 C 0.0238(2) 0.13249(17) 0.55940(15) 0.0346(5) Uani 1 1 d .
H25A H -0.0270 0.1028 0.5174 0.041 Uiso 1 1 calc R

loop_
_atom_site_aniso_label
_atom_site_aniso_U_11
_atom_site_aniso_U_22
_atom_site_aniso_U_33
_atom_site_aniso_U_23
_atom_site_aniso_U_13
_atom_site_aniso_U_12
Cd1 0.01994(8) 0.02761(9) 0.02461(9) 0.00542(6) 0.00031(5) 0.00389(6)
O1 0.0269(8) 0.0376(9) 0.0499(10) 0.0233(8) 0.0040(7) 0.0036(7)
N1 0.0184(8) 0.0358(10) 0.0307(9) 0.0027(8) -0.0006(7) 0.0021(7)
C1 0.0246(10) 0.0302(11) 0.0252(10) 0.0068(8) 0.0043(8) 0.0044(8)
O2 0.0233(7) 0.0375(9) 0.0406(9) 0.0114(7) -0.0034(6) 0.0035(7)
N2 0.0333(10) 0.0345(11) 0.0386(11) 0.0092(8) 0.0070(8) 0.0030(8)
C2 0.0223(10) 0.0310(11) 0.0360(12) 0.0121(9) 0.0020(9) 0.0041(8)
N3 0.0236(9) 0.0390(11) 0.0338(10) 0.0124(8) 0.0050(7) 0.0075(8)
O3 0.0346(9) 0.0702(13) 0.0368(9) -0.0183(9) -0.0042(7) 0.0162(9)
C3 0.0197(10) 0.0426(14) 0.0547(15) 0.0232(12) -0.0015(10) -0.0004(9)
O4 0.0377(9) 0.0496(11) 0.0387(9) 0.0076(8) 0.0085(7) 0.0194(8)
N4 0.0213(9) 0.0540(13) 0.0317(10) 0.0085(9) 0.0050(7) -0.0007(8)
C4 0.0221(11) 0.0401(13) 0.0604(16) 0.0268(12) -0.0001(10) -0.0036(10)
N5 0.0185(8) 0.0540(12) 0.0255(9) -0.0061(8) -0.0024(7) 0.0047(8)
O5 0.0378(11) 0.186(3) 0.0694(15) 0.0730(18) 0.0247(11) 0.0524(15)
C5 0.0244(10) 0.0298(11) 0.0354(12) -0.0040(9) 0.0040(9) -0.0004(8)
C6 0.0228(10) 0.0308(11) 0.0335(11) -0.0042(9) 0.0021(8) 0.0020(8)
O6 0.0303(9) 0.118(2) 0.0274(9) -0.0140(10) -0.0017(7) 0.0123(11)
C7 0.0379(13) 0.0580(16) 0.0303(12) -0.0069(11) -0.0031(10) 0.0158(12)
C8 0.0336(12) 0.0510(15) 0.0351(12) -0.0041(11) -0.0034(10) 0.0158(11)
C9 0.0272(11) 0.0343(12) 0.0362(12) 0.0064(9) 0.0047(9) 0.0046(9)
C10 0.0424(13) 0.0371(13) 0.0309(12) 0.0058(10) -0.0011(10) 0.0029(11)
C11 0.0355(13) 0.0469(14) 0.0346(12) 0.0048(11) -0.0076(10) -0.0010(11)
C12 0.0329(12) 0.0429(14) 0.0399(13) 0.0060(11) -0.0013(10) -0.0055(10)
C13 0.0299(11) 0.0320(11) 0.0282(11) 0.0048(9) 0.0038(9) 0.0030(9)
C14 0.0261(11) 0.0608(17) 0.0415(13) 0.0186(12) 0.0087(10) 0.0137(11)
C15 0.0220(10) 0.0392(12) 0.0318(11) 0.0055(9) 0.0063(8) 0.0055(9)
C16 0.0217(10) 0.0520(15) 0.0324(12) 0.0079(10) 0.0049(9) 0.0015(10)
C17 0.0223(10) 0.0404(12) 0.0288(11) 0.0021(9) 0.0067(8) 0.0030(9)
C18 0.0246(11) 0.0470(14) 0.0274(11) 0.0025(10) 0.0025(9) 0.0018(10)
C19 0.0197(10) 0.0392(12) 0.0288(11) -0.0041(9) 0.0027(8) 0.0028(9)
C20 0.0216(10) 0.0510(14) 0.0300(12) -0.0026(10) 0.0010(9) 0.0019(10)
C21 0.0219(10) 0.0376(13) 0.0441(13) -0.0015(10) 0.0000(9) 0.0067(9)
C22 0.0204(10) 0.0347(12) 0.0315(11) -0.0037(9) 0.0005(8) 0.0031(9)
C23 0.0335(12) 0.0391(14) 0.0459(14) -0.0102(11) 0.0055(10) 0.0061(10)
C24 0.0183(9) 0.0390(12) 0.0267(10) 0.0012(9) 0.0022(8) 0.0016(8)
C25 0.0262(11) 0.0434(13) 0.0338(12) -0.0075(10) -0.0010(9) -0.0008(10)

loop_
_atom_type_symbol
_atom_type_description
_atom_type_scat_dispersion_real
_atom_type_scat_dispersion_imag
_atom_type_scat_source
C C 0.0033 0.0016 'International Tables Vol C Tables 4.2.6.8 and 6.1.1.4'
H H 0.0000 0.0000 'International Tables Vol C Tables 4.2.6.8 and 6.1.1.4'
N N 0.0061 0.0033 'International Tables Vol C Tables 4.2.6.8 and 6.1.1.4'
O O 0.0106 0.0060 'International Tables Vol C Tables 4.2.6.8 and 6.1.1.4'
Cd Cd -0.8075 1.2024 'International Tables Vol C Tables 4.2.6.8 and 6.1.1.4'

loop_
_geom_angle_atom_site_label_1
_geom_angle_atom_site_label_2
_geom_angle_atom_site_label_3
_geom_angle
_geom_angle_site_symmetry_1
_geom_angle_site_symmetry_3
O1 Cd1 O3 139.95(6) . .
O1 Cd1 N1 123.37(7) . .
O3 Cd1 N1 86.30(6) . .
O1 Cd1 N2 88.97(6) . .
O3 Cd1 N2 87.59(7) . .
N1 Cd1 N2 132.88(7) . .
O1 Cd1 O2 54.94(5) . .
O3 Cd1 O2 110.50(6) . .
N1 Cd1 O2 83.63(6) . .
N2 Cd1 O2 141.35(6) . .
O1 Cd1 O4 86.29(6) . .
O3 Cd1 O4 53.66(6) . .
N1 Cd1 O4 126.35(6) . .
N2 Cd1 O4 84.57(7) . .
O2 Cd1 O4 80.18(6) . .
O1 Cd1 N4 80.39(6) . 3_666
O3 Cd1 N4 135.51(7) . 3_666
N1 Cd1 N4 79.92(6) . 3_666
N2 Cd1 N4 72.42(7) . 3_666
O2 Cd1 N4 109.70(6) . 3_666
O4 Cd1 N4 153.46(6) . 3_666
O1 Cd1 C1 27.35(6) . .
O3 Cd1 C1 128.81(7) . .
N1 Cd1 C1 104.59(7) . .
N2 Cd1 C1 115.28(7) . .
O2 Cd1 C1 27.59(5) . .
O4 Cd1 C1 82.14(6) . .
N4 Cd1 C1 95.65(6) 3_666 .
C1 O1 Cd1 95.20(13) . .
C21 N1 C22 118.8(2) . .
C21 N1 Cd1 119.09(14) . .
C22 N1 Cd1 121.95(15) . .
O1 C1 O2 121.77(19) . .
O1 C1 C2 118.77(19) . .
O2 C1 C2 119.45(19) . .
O1 C1 Cd1 57.45(11) . .
O2 C1 Cd1 64.33(11) . .
C2 C1 Cd1 175.90(16) . .
C1 O2 Cd1 88.08(12) . .
C9 N2 C10 118.3(2) . .
C9 N2 Cd1 118.20(16) . .
C10 N2 Cd1 118.50(16) . .
C3 C2 C4 119.4(2) . 3_657
C3 C2 C1 120.95(19) . .
C4 C2 C1 119.66(19) 3_657 .
C14 N3 C13 122.88(19) . .
C5 O3 Cd1 96.72(14) . .
C4 C3 C2 120.5(2) . .
C5 O4 Cd1 87.03(13) . .
C18 N4 C16 117.22(19) . .
C18 N4 Cd1 119.23(15) . 3_666
C16 N4 Cd1 118.29(15) . 3_666
C3 C4 C2 120.1(2) . 3_657
C20 N5 C24 125.10(19) . 3_566
O3 C5 O4 122.5(2) . .
O3 C5 C6 118.4(2) . .
O4 C5 C6 119.1(2) . .
C7 C6 C8 118.8(2) . 3_567
C7 C6 C5 120.7(2) . .
C8 C6 C5 120.5(2) 3_567 .
C6 C7 C8 120.2(2) . .
C7 C8 C6 120.9(2) . 3_567
N2 C9 C13 122.9(2) . .
N2 C10 C11 122.3(2) . .
C10 C11 C12 119.8(2) . .
C11 C12 C13 118.1(2) . .
C9 C13 C12 118.5(2) . .
C9 C13 N3 118.0(2) . .
C12 C13 N3 123.5(2) . .
O5 C14 N3 122.7(2) . .
O5 C14 C15 119.4(2) . .
N3 C14 C15 117.90(19) . .
C16 C15 C17 117.9(2) . .
C16 C15 C14 116.45(19) . .
C17 C15 C14 125.5(2) . .
N4 C16 C15 124.1(2) . .
C19 C17 C15 118.7(2) . .
N4 C18 C19 123.1(2) . .
C18 C19 C17 118.9(2) . .
C18 C19 C20 118.3(2) . .
C17 C19 C20 122.8(2) . .
O6 C20 N5 124.2(2) . .
O6 C20 C19 121.9(2) . .
N5 C20 C19 113.97(19) . .
N1 C21 C23 122.6(2) . .
N1 C22 C24 121.7(2) . .
C21 C23 C25 118.8(2) . .
C25 C24 C22 119.0(2) . .
C25 C24 N5 118.4(2) . 3_566
C22 C24 N5 122.6(2) . 3_566
C24 C25 C23 119.0(2) . .

loop_
_geom_bond_atom_site_label_1
_geom_bond_atom_site_label_2
_geom_bond_distance
_geom_bond_site_symmetry_2
Cd1 O1 2.3021(16) .
Cd1 O3 2.3204(17) .
Cd1 N1 2.3350(19) .
Cd1 N2 2.365(2) .
Cd1 O2 2.4528(16) .
Cd1 O4 2.5283(17) .
Cd1 N4 2.6091(19) 3_666
Cd1 C1 2.720(2) .
O1 C1 1.255(3) .
N1 C21 1.340(3) .
N1 C22 1.342(3) .
C1 O2 1.260(2) .
C1 C2 1.496(3) .
N2 C9 1.337(3) .
N2 C10 1.338(3) .
C2 C3 1.384(3) .
C2 C4 1.394(3) 3_657
N3 C14 1.348(3) .
N3 C13 1.413(3) .
O3 C5 1.252(3) .
C3 C4 1.383(3) .
O4 C5 1.253(3) .
N4 C18 1.338(3) .
N4 C16 1.338(3) .
N4 Cd1 2.6091(19) 3_666
C4 C2 1.394(3) 3_657
N5 C20 1.360(3) .
N5 C24 1.412(3) 3_566
O5 C14 1.214(3) .
C5 C6 1.510(3) .
C6 C7 1.383(3) .
C6 C8 1.387(3) 3_567
O6 C20 1.214(3) .
C7 C8 1.385(3) .
C8 C6 1.387(3) 3_567
C9 C13 1.386(3) .
C10 C11 1.377(3) .
C11 C12 1.382(3) .
C12 C13 1.394(3) .
C14 C15 1.500(3) .
C15 C16 1.385(3) .
C15 C17 1.391(3) .
C17 C19 1.388(3) .
C18 C19 1.385(3) .
C19 C20 1.500(3) .
C21 C23 1.377(3) .
C22 C24 1.393(3) .
C23 C25 1.385(3) .
C24 C25 1.380(3) .
C24 N5 1.412(3) 3_566
